data_7713246
loop_
_publ_author_name
'Lindquist-Kleissler, Brent'
'Johnstone, Timothy C.'

_publ_section_title
;
 Models of the putative antimony(V)-diolate motifs in antileishmanial
 pentavalent antimonial drugs.
;
_journal_name_full 'Dalton transactions (Cambridge, England : 2003)'
_journal_paper_doi 10.1039/d3dt01623d
_journal_year 2023
_chemical_formula_moiety 'C21 H21 Sb'
_chemical_formula_sum 'C21 H21 Sb'
_chemical_formula_weight 395.13
_space_group_crystal_system trigonal
_space_group_IT_number 148
_space_group_name_Hall '-R 3'
_space_group_name_H-M_alt 'R -3 :H'
_atom_sites_solution_hydrogens geom
_atom_sites_solution_primary dual
_atom_sites_solution_secondary difmap
_audit_creation_date 2022-12-07
_audit_creation_method
;
Olex2 1.5
(compiled 2022.04.07 svn.rca3783a0 for OlexSys, GUI svn.r6498)
;
_audit_update_record
;
2023-05-27 deposited with the CCDC.	2023-06-20 downloaded from the CCDC.
;
_cell_angle_alpha 90
_cell_angle_beta 90
_cell_angle_gamma 120
_cell_formula_units_Z 6
_cell_length_a 12.6758(3)
_cell_length_b 12.6758(3)
_cell_length_c 19.8058(4)
_cell_measurement_reflns_used 4743
_cell_measurement_temperature 101.1(6)
_cell_measurement_theta_max 76.7580
_cell_measurement_theta_min 4.5810
_cell_volume 2755.97(11)
_computing_cell_refinement 'CrysAlisPro 1.171.42.75a (Rigaku OD, 2022)'
_computing_data_collection 'CrysAlisPro 1.171.42.75a (Rigaku OD, 2022)'
_computing_data_reduction 'CrysAlisPro 1.171.42.75a (Rigaku OD, 2022)'
_computing_molecular_graphics 'Olex2 1.5 (Dolomanov et al., 2009)'
_computing_publication_material 'Olex2 1.5 (Dolomanov et al., 2009)'
_computing_structure_refinement 'SHELXL 2018/3 (Sheldrick, 2015)'
_computing_structure_solution 'SHELXT 2018/2 (Sheldrick, 2018)'
_diffrn_ambient_environment N~2~
_diffrn_ambient_temperature 101.1(6)
_diffrn_detector 'Hybrid Pixel Array Detector'
_diffrn_detector_area_resol_mean 10.0000
_diffrn_detector_type HyPix
_diffrn_measured_fraction_theta_full 1.000
_diffrn_measured_fraction_theta_max 1.000
_diffrn_measurement_details
;
List of Runs (angles in degrees, time in seconds):

  # Type    Start    End  Width  t~exp~   \w     \q     \k     \f   Frames
#--------------------------------------------------------------------------
  1  \w     52.00 111.00   0.50    0.15    --  105.75-125.00-180.00  118
  2  \w      9.00  81.00   0.50    0.05    --   49.41-100.00-109.00  144
  3  \w    -30.00   7.00   0.50    0.05    --  -49.41  38.00  60.00   74
  4  \w    -74.00 -41.00   0.50    0.15    --  -84.25 100.00  -4.00   66
  5  \w    -42.00 -15.00   0.50    0.15    --  -84.25  38.00 -60.00   54
  6  \w    -16.00  24.00   0.50    0.05    --  -49.41  19.00 -90.00   80
  7  \w     82.00 114.00   0.50    0.05    --   49.41  57.00-180.00   64
  8  \w     86.00 111.00   0.50    0.05    --   49.41  57.00 -90.00   50
  9  \w    131.00 174.00   0.50    0.15    --  105.75  19.00-180.00   86
 10  \w    136.00 178.00   0.50    0.15    --  105.75  21.00 -15.00   84
 11  \w    103.00 131.00   0.50    0.15    --  105.75  21.00 -15.00   56
 12  \w    104.00 137.00   0.50    0.15    --  105.75  38.00 120.00   66
 13  \w     41.00  66.00   0.50    0.15    --  105.75 -57.00 150.00   50
 14  \w     35.00  70.00   0.50    0.15    --  105.75 -67.00  70.00   70
 15  \w     57.00 105.00   0.50    0.15    --  105.75 -77.00  60.00   96
 16  \w     39.00  67.00   0.50    0.15    --  105.75 -57.00  30.00   56
 17  \w     37.00 105.00   0.50    0.15    --  105.75 -77.00 -30.00  136
 18  \w     34.00  61.00   0.50    0.15    --  105.75 -57.00   0.00   54
 19  \w     64.00 104.00   0.50    0.15    --  105.75 -77.00 -90.00   80
 20  \w     39.00  88.00   0.50    0.15    --  105.75 -71.00-127.00   98
 21  \w     34.00  62.00   0.50    0.15    --  105.75 -57.00-180.00   56
 22  \w   -151.00 -87.00   0.50    0.15    --  -84.25 -21.00 177.00  128
 23  \w   -119.00 -93.00   0.50    0.05    --  -49.41 -57.00 150.00   52
 24  \w   -121.00 -94.00   0.50    0.05    --  -49.41-125.00 -30.00   54
;
_diffrn_measurement_device 'four-circle diffractometer'
_diffrn_measurement_device_type 'XtaLAB Synergy, Dualflex, HyPix'
_diffrn_measurement_method '\w scans'
_diffrn_orient_matrix_type 'CrysAlisPro convention (1999,Acta A55,543-557)'
_diffrn_orient_matrix_UB_11 -0.0723695000
_diffrn_orient_matrix_UB_12 0.0063683000
_diffrn_orient_matrix_UB_13 0.0608456000
_diffrn_orient_matrix_UB_21 0.1117400000
_diffrn_orient_matrix_UB_22 0.0385266000
_diffrn_orient_matrix_UB_23 0.0457490000
_diffrn_orient_matrix_UB_31 0.0445612000
_diffrn_orient_matrix_UB_32 0.1347665000
_diffrn_orient_matrix_UB_33 -0.0159169000
_diffrn_radiation_monochromator mirror
_diffrn_radiation_probe x-ray
_diffrn_radiation_type 'Cu K\a'
_diffrn_radiation_wavelength 1.54184
_diffrn_reflns_av_R_equivalents 0.0487
_diffrn_reflns_av_unetI/netI 0.0296
_diffrn_reflns_Laue_measured_fraction_full 1.000
_diffrn_reflns_Laue_measured_fraction_max 1.000
_diffrn_reflns_limit_h_max 15
_diffrn_reflns_limit_h_min -14
_diffrn_reflns_limit_k_max 15
_diffrn_reflns_limit_k_min -11
_diffrn_reflns_limit_l_max 23
_diffrn_reflns_limit_l_min -23
_diffrn_reflns_number 6111
_diffrn_reflns_point_group_measured_fraction_full 1.000
_diffrn_reflns_point_group_measured_fraction_max 1.000
_diffrn_reflns_theta_full 67.036
_diffrn_reflns_theta_max 67.036
_diffrn_reflns_theta_min 4.605
_diffrn_source 'micro-focus sealed X-ray tube'
_diffrn_source_type 'PhotonJet (Cu) X-ray Source'
_exptl_absorpt_coefficient_mu 11.844
_exptl_absorpt_correction_T_max 1.000
_exptl_absorpt_correction_T_min 0.240
_exptl_absorpt_correction_type gaussian
_exptl_absorpt_process_details
;
CrysAlisPro 1.171.42.75a (Rigaku Oxford Diffraction, 2022)
Numerical absorption correction based on gaussian integration over
a multifaceted crystal model
Empirical absorption correction using spherical harmonics,
implemented in SCALE3 ABSPACK scaling algorithm.
;
_exptl_crystal_colour Yellow
_exptl_crystal_density_diffrn 1.428
_exptl_crystal_description Plate
_exptl_crystal_F_000 1188
_exptl_crystal_size_max 0.21
_exptl_crystal_size_mid 0.14
_exptl_crystal_size_min 0.04
_refine_diff_density_max 0.460
_refine_diff_density_min -0.223
_refine_diff_density_rms 0.064
_refine_ls_extinction_method none
_refine_ls_goodness_of_fit_ref 1.098
_refine_ls_hydrogen_treatment constr
_refine_ls_matrix_type full
_refine_ls_number_parameters 68
_refine_ls_number_reflns 1099
_refine_ls_number_restraints 0
_refine_ls_restrained_S_all 1.098
_refine_ls_R_factor_all 0.0216
_refine_ls_R_factor_gt 0.0211
_refine_ls_shift/su_max 0.002
_refine_ls_shift/su_mean 0.000
_refine_ls_structure_factor_coef Fsqd
_refine_ls_weighting_details 'w=1/[\s^2^(Fo^2^)+(0.0272P)^2^+2.2207P] where P=(Fo^2^+2Fc^2^)/3'
_refine_ls_weighting_scheme calc
_refine_ls_wR_factor_gt 0.0541
_refine_ls_wR_factor_ref 0.0543
_reflns_Friedel_coverage 0.000
_reflns_number_gt 1071
_reflns_number_total 1099
_reflns_threshold_expression 'I > 2\s(I)'
_cod_data_source_file d3dt01623d2.cif
_cod_data_source_block Sbtol3
_cod_original_cell_volume 2755.96(14)
_cod_original_sg_symbol_H-M 'R -3'
_cod_database_code 7713246
_shelx_shelxl_version_number 2018/3
_chemical_oxdiff_formula 'Sb C21 H21'
_chemical_oxdiff_usercomment BLK0489
_shelx_space_group_comment
;
The symmetry employed for this shelxl refinement is uniquely defined
by the following loop, which should always be used as a source of
symmetry information in preference to the above space-group names.
They are only intended as comments.
;
_shelx_estimated_absorpt_t_max 0.649
_shelx_estimated_absorpt_t_min 0.190
_olex2_refinement_description
;
1. Fixed Uiso
 At 1.2 times of:
  All C(H) groups
 At 1.5 times of:
  All C(H,H,H) groups
2.a Aromatic/amide H refined with riding coordinates:
 C12(H12), C13(H13), C15(H15), C16(H16)
2.b Idealised Me refined as rotating group:
 C17(H17A,H17B,H17C)
;
_olex2_submission_special_instructions 'No special instructions were received'
_oxdiff_exptl_absorpt_empirical_details
;
Empirical correction (ABSPACK) includes:
- Absorption correction using spherical harmonics
- Frame scaling
- Detector area scaling
;
_oxdiff_exptl_absorpt_empirical_full_max 1.614
_oxdiff_exptl_absorpt_empirical_full_min 0.654

loop_
_space_group_symop_operation_xyz
'x, y, z'
'-y, x-y, z'
'-x+y, -x, z'
'x+2/3, y+1/3, z+1/3'
'-y+2/3, x-y+1/3, z+1/3'
'-x+y+2/3, -x+1/3, z+1/3'
'x+1/3, y+2/3, z+2/3'
'-y+1/3, x-y+2/3, z+2/3'
'-x+y+1/3, -x+2/3, z+2/3'
'-x, -y, -z'
'y, -x+y, -z'
'x-y, x, -z'
'-x+2/3, -y+1/3, -z+1/3'
'y+2/3, -x+y+1/3, -z+1/3'
'x-y+2/3, x+1/3, -z+1/3'
'-x+1/3, -y+2/3, -z+2/3'
'y+1/3, -x+y+2/3, -z+2/3'
'x-y+1/3, x+2/3, -z+2/3'

loop_
_atom_site_label
_atom_site_type_symbol
_atom_site_fract_x
_atom_site_fract_y
_atom_site_fract_z
_atom_site_U_iso_or_equiv
_atom_site_adp_type
_atom_site_occupancy
_atom_site_site_symmetry_order
_atom_site_calc_flag
_atom_site_refinement_flags_posn
_atom_site_refinement_flags_adp
_atom_site_refinement_flags_occupancy
_atom_site_disorder_assembly
_atom_site_disorder_group
Sb1 Sb 0.666667 0.333333 0.52350(2) 0.02902(12) Uani 1 3 d S T P . .
C11 C 0.5025(2) 0.2868(2) 0.46921(11) 0.0269(5) Uani 1 1 d . . . . .
C12 C 0.4249(2) 0.3260(2) 0.49424(13) 0.0325(5) Uani 1 1 d . . . . .
H12 H 0.447538 0.375407 0.533585 0.039 Uiso 1 1 calc R U . . .
C13 C 0.3152(2) 0.2938(2) 0.46248(14) 0.0354(5) Uani 1 1 d . . . . .
H13 H 0.263921 0.321713 0.480282 0.043 Uiso 1 1 calc R U . . .
C14 C 0.2794(2) 0.2210(2) 0.40480(14) 0.0335(5) Uani 1 1 d . . . . .
C15 C 0.3567(2) 0.1818(2) 0.38003(13) 0.0323(5) Uani 1 1 d . . . . .
H15 H 0.333927 0.131922 0.340860 0.039 Uiso 1 1 calc R U . . .
C16 C 0.4665(2) 0.2143(2) 0.41158(12) 0.0301(5) Uani 1 1 d . . . . .
H16 H 0.517955 0.186751 0.393559 0.036 Uiso 1 1 calc R U . . .
C17 C 0.1610(3) 0.1870(3) 0.37019(19) 0.0505(7) Uani 1 1 d . . . . .
H17A H 0.175499 0.245662 0.334099 0.076 Uiso 1 1 calc R U . . .
H17B H 0.103753 0.188116 0.403056 0.076 Uiso 1 1 calc R U . . .
H17C H 0.126579 0.105194 0.350867 0.076 Uiso 1 1 calc R U . . .

loop_
_atom_site_aniso_label
_atom_site_aniso_U_11
_atom_site_aniso_U_22
_atom_site_aniso_U_33
_atom_site_aniso_U_23
_atom_site_aniso_U_13
_atom_site_aniso_U_12
Sb1 0.03203(13) 0.03203(13) 0.02300(16) 0.000 0.000 0.01602(7)
C11 0.0257(11) 0.0260(10) 0.0272(11) 0.0016(8) 0.0025(9) 0.0117(9)
C12 0.0346(12) 0.0253(11) 0.0371(13) -0.0060(10) 0.0004(10) 0.0145(9)
C13 0.0330(12) 0.0287(11) 0.0497(15) -0.0038(10) 0.0020(11) 0.0192(10)
C14 0.0291(11) 0.0231(11) 0.0448(14) 0.0021(10) -0.0022(10) 0.0105(9)
C15 0.0353(12) 0.0261(11) 0.0315(12) -0.0008(9) 0.0011(10) 0.0123(9)
C16 0.0315(11) 0.0308(11) 0.0285(11) 0.0008(9) 0.0048(9) 0.0160(10)
C17 0.0385(14) 0.0366(14) 0.076(2) -0.0094(14) -0.0154(14) 0.0186(12)

loop_
_atom_type_symbol
_atom_type_description
_atom_type_scat_dispersion_real
_atom_type_scat_dispersion_imag
_atom_type_scat_source
C C 0.0181 0.0091 'International Tables Vol C Tables 4.2.6.8 and 6.1.1.4'
H H 0.0000 0.0000 'International Tables Vol C Tables 4.2.6.8 and 6.1.1.4'
Sb Sb -0.0562 5.8946 'International Tables Vol C Tables 4.2.6.8 and 6.1.1.4'

loop_
_exptl_crystal_face_index_h
_exptl_crystal_face_index_k
_exptl_crystal_face_index_l
_exptl_crystal_face_perp_dist
0 -1 0 0.0801
1 0 2 0.0997
-1 0 -2 0.1091
1 -1 -1 0.0126
-1 2 0 0.0631
-2 1 2 0.0544
2 -1 -2 0.0056
-2 2 1 0.0380
2 -2 -1 0.0010
-2 1 0 0.0648
1 -2 2 0.0621
-1 1 -2 0.1051
0 -1 -1 0.0731
0 1 -2 0.0668
1 -2 -2 0.0358
0 1 -1 0.0481
-1 1 2 0.0724
-1 2 1 0.0770
2 -1 1 0.0578

loop_
_geom_angle_atom_site_label_1
_geom_angle_atom_site_label_2
_geom_angle_atom_site_label_3
_geom_angle
_geom_angle_site_symmetry_1
_geom_angle_site_symmetry_3
_geom_angle_publ_flag
C11 Sb1 C11 97.11(8) 2_655 . ?
C11 Sb1 C11 97.11(8) 2_655 3_665 ?
C11 Sb1 C11 97.11(8) . 3_665 ?
C12 C11 Sb1 118.87(17) . . ?
C16 C11 Sb1 123.02(17) . . ?
C16 C11 C12 118.0(2) . . ?
C11 C12 H12 119.5 . . ?
C13 C12 C11 121.0(2) . . ?
C13 C12 H12 119.5 . . ?
C12 C13 H13 119.6 . . ?
C12 C13 C14 120.8(2) . . ?
C14 C13 H13 119.6 . . ?
C13 C14 C17 120.7(2) . . ?
C15 C14 C13 118.1(2) . . ?
C15 C14 C17 121.2(2) . . ?
C14 C15 H15 119.5 . . ?
C16 C15 C14 121.1(2) . . ?
C16 C15 H15 119.5 . . ?
C11 C16 H16 119.5 . . ?
C15 C16 C11 121.0(2) . . ?
C15 C16 H16 119.5 . . ?
C14 C17 H17A 109.5 . . ?
C14 C17 H17B 109.5 . . ?
C14 C17 H17C 109.5 . . ?
H17A C17 H17B 109.5 . . ?
H17A C17 H17C 109.5 . . ?
H17B C17 H17C 109.5 . . ?

loop_
_geom_bond_atom_site_label_1
_geom_bond_atom_site_label_2
_geom_bond_distance
_geom_bond_site_symmetry_2
_geom_bond_publ_flag
Sb1 C11 2.147(2) 2_655 ?
Sb1 C11 2.147(2) 3_665 ?
Sb1 C11 2.147(2) . ?
C11 C12 1.395(3) . ?
C11 C16 1.391(3) . ?
C12 H12 0.9500 . ?
C12 C13 1.389(4) . ?
C13 H13 0.9500 . ?
C13 C14 1.394(4) . ?
C14 C15 1.391(3) . ?
C14 C17 1.504(4) . ?
C15 H15 0.9500 . ?
C15 C16 1.387(4) . ?
C16 H16 0.9500 . ?
C17 H17A 0.9800 . ?
C17 H17B 0.9800 . ?
C17 H17C 0.9800 . ?

loop_
_geom_torsion_atom_site_label_1
_geom_torsion_atom_site_label_2
_geom_torsion_atom_site_label_3
_geom_torsion_atom_site_label_4
_geom_torsion
_geom_torsion_site_symmetry_1
_geom_torsion_site_symmetry_2
_geom_torsion_site_symmetry_3
_geom_torsion_site_symmetry_4
_geom_torsion_publ_flag
Sb1 C11 C12 C13 -177.26(18) . . . . ?
Sb1 C11 C16 C15 176.87(17) . . . . ?
C11 C12 C13 C14 0.2(4) . . . . ?
C12 C11 C16 C15 -0.2(3) . . . . ?
C12 C13 C14 C15 -0.1(4) . . . . ?
C12 C13 C14 C17 -179.5(2) . . . . ?
C13 C14 C15 C16 -0.2(4) . . . . ?
C14 C15 C16 C11 0.3(4) . . . . ?
C16 C11 C12 C13 -0.1(3) . . . . ?
C17 C14 C15 C16 179.3(2) . . . . ?

loop_
_exptl_oxdiff_crystal_face_indexfrac_h
_exptl_oxdiff_crystal_face_indexfrac_k
_exptl_oxdiff_crystal_face_indexfrac_l
_exptl_oxdiff_crystal_face_x
_exptl_oxdiff_crystal_face_y
_exptl_oxdiff_crystal_face_z
-0.0002 -0.9995 0.0010 -0.0063 -0.0385 -0.1347
1.0003 0.0002 1.9967 0.0491 0.2031 0.0128
-1.0003 -0.0002 -1.9967 -0.0491 -0.2031 -0.0128
1.0002 -0.9992 -0.9997 -0.1396 0.0275 -0.0742
-0.9999 1.9987 -0.0004 0.0851 -0.0347 0.2248
-2.0007 0.9989 2.0003 0.2729 -0.0936 0.0136
2.0007 -0.9989 -2.0003 -0.2729 0.0936 -0.0136
-2.0004 1.9984 1.0003 0.2184 -0.1008 0.1643
2.0004 -1.9984 -1.0003 -0.2184 0.1008 -0.1643
-2.0006 0.9989 0.0021 0.1513 -0.1850 0.0454
0.9999 -1.9988 1.9986 0.0365 0.1262 -0.2566
-1.0001 0.9993 -1.9976 -0.0428 -0.1646 0.1219
-0.0002 -0.9995 -0.9981 -0.0671 -0.0842 -0.1188
0.0003 0.9995 -1.9992 -0.1153 -0.0529 0.1665
1.0000 -1.9987 -1.9978 -0.2067 -0.0567 -0.1930
0.0003 0.9995 -1.0001 -0.0545 -0.0072 0.1506
-1.0003 0.9992 1.9988 0.2004 0.0182 0.0583
-1.0000 1.9987 0.9987 0.1459 0.0110 0.2089
2.0006 -0.9990 0.9970 -0.0905 0.2307 -0.0613
